data_4349167
loop_
_publ_author_name
'Iranmanesh, Hasti'
'Arachchige, Kasun S. A.'
'Bhadbhade, Mohan'
'Donald, William A.'
'Liew, Jane Y.'
'Liu, Kenny T.-C.'
'Luis, Ena T.'
'Moore, Evan G.'
'Price, Jason R.'
'Yan, Hong'
'Yang, Jiajia'
'Beves, Jonathon E.'

_publ_section_title
;
 Chiral Ruthenium(II) Complexes as Supramolecular Building Blocks for
 Heterometallic Self-Assembly.
;
_journal_issue 24
_journal_name_full 'Inorganic chemistry'
_journal_page_first 12737
_journal_page_last 12751
_journal_paper_doi 10.1021/acs.inorgchem.6b02007
_journal_volume 55
_journal_year 2016
_chemical_formula_moiety 'C39 H27 N7 Ru, 2(F6 P)'
_chemical_formula_sum 'C39 H27 F12 N7 P2 Ru'
_chemical_formula_weight 984.68
_space_group_crystal_system monoclinic
_space_group_IT_number 14
_space_group_name_Hall '-P 2ybc'
_space_group_name_H-M_alt 'P 1 21/c 1'
_atom_sites_solution_hydrogens geom
_audit_creation_date 2016-01-22
_audit_creation_method
;
Olex2 1.2
(compiled 2015.09.30 svn.r3233 for OlexSys, GUI svn.r5103)
;
_audit_update_record
;
2016-01-22 # Formatted by publCIF

;
_cell_angle_alpha 90
_cell_angle_beta 100.830(4)
_cell_angle_gamma 90
_cell_formula_units_Z 4
_cell_length_a 10.9641(8)
_cell_length_b 30.769(3)
_cell_length_c 12.2946(11)
_cell_measurement_reflns_used 4803
_cell_measurement_temperature 150(2)
_cell_measurement_theta_max 26.35
_cell_measurement_theta_min 2.38
_cell_volume 4073.8(6)
_computing_cell_refinement '<i>APEX2</i> (Bruker, 2007)'
_computing_data_collection '<i>APEX2</i> (Bruker, 2007)'
_computing_data_reduction '<i>APEX2</i> (Bruker, 2007)'
_computing_molecular_graphics 'Olex2 (Dolomanov et al., 2009)'
_computing_publication_material 'Olex2 (Dolomanov et al., 2009)'
_computing_structure_refinement 'ShelXL (Sheldrick, 2015)'
_computing_structure_solution '<i>SHELXS-97</i> (Sheldrick, 2008)'
_diffrn_ambient_temperature 150(2)
_diffrn_detector_area_resol_mean 7.9
_diffrn_measured_fraction_theta_full 0.998
_diffrn_measured_fraction_theta_max 0.998
_diffrn_measurement_device_type 'Bruker APEX-II CCD'
_diffrn_measurement_method '\f scans, and \w scans with \k offsets'
_diffrn_radiation_probe x-ray
_diffrn_radiation_type MoK\a
_diffrn_radiation_wavelength 0.71073
_diffrn_reflns_av_R_equivalents 0.0790
_diffrn_reflns_av_unetI/netI 0.0858
_diffrn_reflns_Laue_measured_fraction_full 0.998
_diffrn_reflns_Laue_measured_fraction_max 0.998
_diffrn_reflns_limit_h_max 14
_diffrn_reflns_limit_h_min -11
_diffrn_reflns_limit_k_max 33
_diffrn_reflns_limit_k_min -39
_diffrn_reflns_limit_l_max 15
_diffrn_reflns_limit_l_min -15
_diffrn_reflns_number 35438
_diffrn_reflns_point_group_measured_fraction_full 0.998
_diffrn_reflns_point_group_measured_fraction_max 0.998
_diffrn_reflns_theta_full 24.999
_diffrn_reflns_theta_max 24.999
_diffrn_reflns_theta_min 2.144
_diffrn_source 'Incoatec I\mS microfocus X-ray source'
_diffrn_standards_number 0
_exptl_absorpt_coefficient_mu 0.558
_exptl_absorpt_correction_T_max 0.7455
_exptl_absorpt_correction_T_min 0.6355
_exptl_absorpt_correction_type multi-scan
_exptl_absorpt_process_details
;
SADABS-2012/1 (Bruker,2012) was used for absorption correction.
wR2(int) was 0.1709 before and 0.0614 after correction.
The Ratio of minimum to maximum transmission is 0.8524.
The \l/2 correction factor is 0.0015.
;
_exptl_crystal_colour 'clear dark red'
_exptl_crystal_colour_lustre clear
_exptl_crystal_colour_modifier dark
_exptl_crystal_colour_primary red
_exptl_crystal_density_diffrn 1.605
_exptl_crystal_description plate
_exptl_crystal_F_000 1968
_exptl_crystal_size_max 0.166
_exptl_crystal_size_mid 0.083
_exptl_crystal_size_min 0.053
_refine_diff_density_max 0.696
_refine_diff_density_min -0.653
_refine_diff_density_rms 0.087
_refine_ls_extinction_coef 0.0005(2)
_refine_ls_extinction_expression Fc^*^=kFc[1+0.001xFc^2^\l^3^/sin(2\q)]^-1/4^
_refine_ls_extinction_method 'SHELXL-2014/7 (Sheldrick 2014'
_refine_ls_goodness_of_fit_ref 1.067
_refine_ls_hydrogen_treatment constr
_refine_ls_matrix_type full
_refine_ls_number_parameters 588
_refine_ls_number_reflns 7167
_refine_ls_number_restraints 0
_refine_ls_restrained_S_all 1.067
_refine_ls_R_factor_all 0.0742
_refine_ls_R_factor_gt 0.0485
_refine_ls_shift/su_max 0.001
_refine_ls_shift/su_mean 0.000
_refine_ls_structure_factor_coef Fsqd
_refine_ls_weighting_details 'w=1/[\s^2^(Fo^2^)+(0.0584P)^2^+0.5415P] where P=(Fo^2^+2Fc^2^)/3'
_refine_ls_weighting_scheme calc
_refine_ls_wR_factor_gt 0.1139
_refine_ls_wR_factor_ref 0.1228
_reflns_Friedel_coverage 0.000
_reflns_number_gt 5147
_reflns_number_total 7167
_reflns_threshold_expression 'I > 2\s(I)'
_cod_data_source_file '[Ru(phen)2(3)](PF6)2.cif'
_cod_data_source_block jon_23june14_a
_cod_database_code 4349167
_shelx_space_group_comment
;
The symmetry employed for this shelxl refinement is uniquely defined
by the following loop, which should always be used as a source of
symmetry information in preference to the above space-group names.
They are only intended as comments.
;
_shelx_estimated_absorpt_t_max 0.971
_shelx_estimated_absorpt_t_min 0.913
_olex2_refinement_description
;
1. Fixed Uiso
 At 1.2 times of:
  All C(H) groups
2. Others
 Sof(F7)=Sof(F8)=Sof(F13)=Sof(F15)=1-FVAR(1)
 Sof(F9)=Sof(F10)=Sof(F11)=Sof(F12)=FVAR(1)
3.a Aromatic/amide H refined with riding coordinates:
 C1(H1), C2(H2), C3(H3), C4(H4), C7(H7), C8(H8), C9(H9), C12(H12), C13(H13),
 C14(H14), C15(H15), C16(H16), C17(H17), C18(H18), C23(H23), C24(H24), C25(H25),
  C26(H26), C27(H27), C28(H28), C29(H29), C30(H30), C35(H35), C36(H36),
 C37(H37), C38(H38), C39(H39)
;
_shelx_shelxl_version_number 2014/7
_olex2_submission_special_instructions 'No special instructions were received'

loop_
_space_group_symop_operation_xyz
'x, y, z'
'-x, y+1/2, -z+1/2'
'-x, -y, -z'
'x, -y-1/2, z-1/2'

loop_
_atom_site_label
_atom_site_type_symbol
_atom_site_fract_x
_atom_site_fract_y
_atom_site_fract_z
_atom_site_U_iso_or_equiv
_atom_site_adp_type
_atom_site_occupancy
_atom_site_site_symmetry_order
_atom_site_calc_flag
_atom_site_refinement_flags_posn
_atom_site_refinement_flags_occupancy
_atom_site_disorder_assembly
_atom_site_disorder_group
Ru1 Ru 0.57560(3) 0.63861(2) 0.02316(3) 0.02277(13) Uani 1 1 d . . . .
N1 N 0.4301(3) 0.62707(10) -0.1041(3) 0.0253(8) Uani 1 1 d . . . .
N2 N 0.6626(3) 0.60553(10) -0.0855(3) 0.0227(7) Uani 1 1 d . . . .
N3 N 0.7296(3) 0.64337(11) 0.1471(3) 0.0265(8) Uani 1 1 d . . . .
N4 N 0.5580(3) 0.58222(11) 0.1093(3) 0.0248(8) Uani 1 1 d . . . .
N5 N 0.4739(3) 0.67598(11) 0.1136(3) 0.0290(8) Uani 1 1 d . . . .
N6 N 0.5999(3) 0.69921(11) -0.0418(3) 0.0269(8) Uani 1 1 d . . . .
N7 N 1.2039(3) 0.51789(13) -0.0479(3) 0.0454(10) Uani 1 1 d . . . .
C1 C 0.3088(4) 0.63503(14) -0.1046(4) 0.0326(10) Uani 1 1 d . . . .
H1 H 0.2861 0.6469 -0.0400 0.039 Uiso 1 1 calc R . . .
C2 C 0.2164(4) 0.62659(15) -0.1951(4) 0.0365(11) Uani 1 1 d . . . .
H2 H 0.1320 0.6324 -0.1924 0.044 Uiso 1 1 calc R . . .
C3 C 0.2481(4) 0.60990(14) -0.2876(4) 0.0353(11) Uani 1 1 d . . . .
H3 H 0.1859 0.6043 -0.3510 0.042 Uiso 1 1 calc R . . .
C4 C 0.3710(4) 0.60105(13) -0.2899(3) 0.0299(10) Uani 1 1 d . . . .
H4 H 0.3939 0.5890 -0.3544 0.036 Uiso 1 1 calc R . . .
C5 C 0.4602(4) 0.60989(12) -0.1975(3) 0.0245(9) Uani 1 1 d . . . .
C6 C 0.5921(4) 0.59868(12) -0.1876(3) 0.0241(9) Uani 1 1 d . . . .
C7 C 0.6444(4) 0.58043(13) -0.2715(3) 0.0302(10) Uani 1 1 d . . . .
H7 H 0.5964 0.5772 -0.3438 0.036 Uiso 1 1 calc R . . .
C8 C 0.7657(4) 0.56719(13) -0.2488(3) 0.0300(10) Uani 1 1 d . . . .
H8 H 0.8022 0.5553 -0.3063 0.036 Uiso 1 1 calc R . . .
C9 C 0.7799(4) 0.59111(12) -0.0645(3) 0.0266(9) Uani 1 1 d . . . .
H9 H 0.8270 0.5950 0.0080 0.032 Uiso 1 1 calc R . . .
C10 C 0.8364(4) 0.57092(12) -0.1426(3) 0.0253(9) Uani 1 1 d . . . .
C11 C 0.9645(4) 0.55400(13) -0.1109(4) 0.0303(10) Uani 1 1 d . . . .
C12 C 1.0089(4) 0.52256(15) -0.1749(4) 0.0421(12) Uani 1 1 d . . . .
H12 H 0.9586 0.5124 -0.2415 0.051 Uiso 1 1 calc R . . .
C13 C 1.1273(4) 0.50638(17) -0.1401(4) 0.0501(14) Uani 1 1 d . . . .
H13 H 1.1562 0.4853 -0.1859 0.060 Uiso 1 1 calc R . . .
C14 C 1.1601(4) 0.54756(16) 0.0120(4) 0.0423(12) Uani 1 1 d . . . .
H14 H 1.2119 0.5566 0.0789 0.051 Uiso 1 1 calc R . . .
C15 C 1.0435(4) 0.56642(16) -0.0161(4) 0.0400(12) Uani 1 1 d . . . .
H15 H 1.0185 0.5880 0.0305 0.048 Uiso 1 1 calc R . . .
C16 C 0.8208(4) 0.67253(15) 0.1613(3) 0.0328(11) Uani 1 1 d . . . .
H16 H 0.8180 0.6951 0.1082 0.039 Uiso 1 1 calc R . . .
C17 C 0.9200(4) 0.67147(16) 0.2502(4) 0.0429(12) Uani 1 1 d . . . .
H17 H 0.9828 0.6931 0.2565 0.052 Uiso 1 1 calc R . . .
C18 C 0.9278(4) 0.63990(16) 0.3276(4) 0.0428(12) Uani 1 1 d . . . .
H18 H 0.9960 0.6389 0.3880 0.051 Uiso 1 1 calc R . . .
C19 C 0.8330(4) 0.60848(15) 0.3173(3) 0.0339(11) Uani 1 1 d . . . .
C20 C 0.7364(4) 0.61127(14) 0.2256(3) 0.0283(10) Uani 1 1 d . . . .
C21 C 0.6432(4) 0.57870(13) 0.2058(3) 0.0258(9) Uani 1 1 d . . . .
C22 C 0.6429(4) 0.54478(14) 0.2803(3) 0.0321(10) Uani 1 1 d . . . .
C23 C 0.7393(5) 0.54394(16) 0.3775(4) 0.0464(13) Uani 1 1 d . . . .
H23 H 0.7389 0.5216 0.4308 0.056 Uiso 1 1 calc R . . .
C24 C 0.8293(5) 0.57382(16) 0.3945(4) 0.0435(12) Uani 1 1 d . . . .
H24 H 0.8921 0.5721 0.4592 0.052 Uiso 1 1 calc R . . .
C25 C 0.5505(4) 0.51283(15) 0.2535(4) 0.0409(12) Uani 1 1 d . . . .
H25 H 0.5449 0.4896 0.3032 0.049 Uiso 1 1 calc R . . .
C26 C 0.4695(4) 0.51557(14) 0.1558(4) 0.0328(11) Uani 1 1 d . . . .
H26 H 0.4078 0.4938 0.1361 0.039 Uiso 1 1 calc R . . .
C27 C 0.4764(4) 0.54988(13) 0.0849(3) 0.0286(10) Uani 1 1 d . . . .
H27 H 0.4205 0.5505 0.0158 0.034 Uiso 1 1 calc R . . .
C28 C 0.4060(4) 0.66310(16) 0.1875(3) 0.0361(11) Uani 1 1 d . . . .
H28 H 0.4046 0.6332 0.2065 0.043 Uiso 1 1 calc R . . .
C29 C 0.3371(4) 0.69272(18) 0.2373(4) 0.0465(13) Uani 1 1 d . . . .
H29 H 0.2895 0.6827 0.2894 0.056 Uiso 1 1 calc R . . .
C30 C 0.3375(4) 0.73575(18) 0.2121(4) 0.0475(13) Uani 1 1 d . . . .
H30 H 0.2909 0.7557 0.2468 0.057 Uiso 1 1 calc R . . .
C31 C 0.4065(4) 0.75048(15) 0.1351(4) 0.0374(11) Uani 1 1 d . . . .
C32 C 0.4729(4) 0.71949(14) 0.0870(3) 0.0287(10) Uani 1 1 d . . . .
C33 C 0.5425(4) 0.73165(14) 0.0055(3) 0.0287(10) Uani 1 1 d . . . .
C34 C 0.5492(4) 0.77571(14) -0.0240(4) 0.0377(11) Uani 1 1 d . . . .
C35 C 0.4820(5) 0.80662(16) 0.0272(5) 0.0520(14) Uani 1 1 d . . . .
H35 H 0.4850 0.8364 0.0074 0.062 Uiso 1 1 calc R . . .
C36 C 0.4147(5) 0.79500(16) 0.1025(5) 0.0537(15) Uani 1 1 d . . . .
H36 H 0.3714 0.8167 0.1352 0.064 Uiso 1 1 calc R . . .
C37 C 0.6222(4) 0.78579(16) -0.1038(4) 0.0458(13) Uani 1 1 d . . . .
H37 H 0.6325 0.8152 -0.1242 0.055 Uiso 1 1 calc R . . .
C38 C 0.6776(4) 0.75327(17) -0.1511(4) 0.0446(13) Uani 1 1 d . . . .
H38 H 0.7252 0.7598 -0.2062 0.054 Uiso 1 1 calc R . . .
C39 C 0.6648(4) 0.71041(14) -0.1190(3) 0.0314(10) Uani 1 1 d . . . .
H39 H 0.7040 0.6881 -0.1535 0.038 Uiso 1 1 calc R . . .
P1 P 0.89336(13) 0.67856(5) 0.64630(11) 0.0484(4) Uani 1 1 d . . . .
F1 F 0.8838(3) 0.68831(14) 0.5209(3) 0.0947(13) Uani 1 1 d . . . .
F2 F 0.9045(3) 0.66811(11) 0.7740(3) 0.0811(11) Uani 1 1 d . . . .
F3 F 0.7568(3) 0.66018(13) 0.6253(4) 0.1114(15) Uani 1 1 d . . . .
F4 F 1.0314(3) 0.69591(12) 0.6708(3) 0.0879(12) Uani 1 1 d . . . .
F5 F 0.8415(4) 0.72517(10) 0.6630(3) 0.0919(12) Uani 1 1 d . . . .
F6 F 0.9444(4) 0.63055(12) 0.6329(3) 0.0908(12) Uani 1 1 d . . . .
P2 P 0.26060(13) 0.56947(5) 0.38306(11) 0.0464(4) Uani 1 1 d . . . .
F7 F 0.3193(17) 0.5806(3) 0.2887(10) 0.109(7) Uani 0.448(15) 1 d . P A 2
F8 F 0.2094(18) 0.5542(3) 0.4962(11) 0.117(6) Uani 0.448(15) 1 d . P A 2
F9 F 0.1308(9) 0.5544(3) 0.3982(12) 0.100(5) Uani 0.552(15) 1 d . P A 1
F10 F 0.3924(6) 0.5877(2) 0.3619(8) 0.060(3) Uani 0.552(15) 1 d . P A 1
F11 F 0.1962(8) 0.5950(3) 0.2701(5) 0.067(3) Uani 0.552(15) 1 d . P A 1
F12 F 0.3278(12) 0.5474(2) 0.4880(6) 0.072(4) Uani 0.552(15) 1 d . P A 1
F13 F 0.3962(11) 0.5689(6) 0.4647(10) 0.123(8) Uani 0.448(15) 1 d . P A 2
F14 F 0.2446(3) 0.61488(10) 0.4367(3) 0.0790(10) Uani 1 1 d . . . .
F15 F 0.1291(11) 0.5675(5) 0.3136(14) 0.115(8) Uani 0.448(15) 1 d . P A 2
F16 F 0.2756(4) 0.52454(12) 0.3274(4) 0.1159(16) Uani 1 1 d . . . .

loop_
_atom_site_aniso_label
_atom_site_aniso_U_11
_atom_site_aniso_U_22
_atom_site_aniso_U_33
_atom_site_aniso_U_23
_atom_site_aniso_U_13
_atom_site_aniso_U_12
Ru1 0.0206(2) 0.0226(2) 0.0256(2) -0.00071(14) 0.00566(13) 0.00373(16)
N1 0.0258(19) 0.0242(19) 0.0258(19) 0.0008(14) 0.0050(15) 0.0026(16)
N2 0.0186(18) 0.0206(18) 0.0294(19) 0.0003(14) 0.0059(14) 0.0002(16)
N3 0.027(2) 0.0249(19) 0.0292(19) -0.0067(15) 0.0106(15) 0.0051(17)
N4 0.0186(18) 0.0272(19) 0.0304(19) -0.0040(15) 0.0092(15) 0.0026(17)
N5 0.027(2) 0.029(2) 0.030(2) 0.0001(16) 0.0031(16) 0.0059(17)
N6 0.026(2) 0.0266(19) 0.0269(19) -0.0016(15) 0.0025(15) 0.0021(17)
N7 0.028(2) 0.050(3) 0.059(3) -0.006(2) 0.011(2) 0.009(2)
C1 0.031(3) 0.034(3) 0.035(3) 0.005(2) 0.010(2) 0.006(2)
C2 0.024(2) 0.044(3) 0.040(3) 0.006(2) 0.002(2) 0.005(2)
C3 0.033(3) 0.033(3) 0.036(3) 0.003(2) -0.004(2) 0.002(2)
C4 0.031(3) 0.026(2) 0.032(2) 0.0004(18) 0.0049(19) 0.002(2)
C5 0.027(2) 0.017(2) 0.030(2) 0.0005(17) 0.0059(18) 0.0015(19)
C6 0.026(2) 0.017(2) 0.028(2) 0.0023(17) 0.0038(18) -0.0021(19)
C7 0.033(3) 0.033(2) 0.026(2) -0.0044(19) 0.0072(19) -0.003(2)
C8 0.029(2) 0.030(2) 0.035(3) -0.007(2) 0.015(2) -0.001(2)
C9 0.024(2) 0.026(2) 0.029(2) -0.0007(18) 0.0048(18) 0.003(2)
C10 0.022(2) 0.019(2) 0.037(2) -0.0020(18) 0.0135(19) 0.0005(19)
C11 0.024(2) 0.027(2) 0.042(3) -0.0013(19) 0.011(2) -0.003(2)
C12 0.030(3) 0.044(3) 0.053(3) -0.018(2) 0.009(2) 0.005(2)
C13 0.035(3) 0.051(3) 0.066(4) -0.019(3) 0.015(3) 0.012(3)
C14 0.025(3) 0.062(3) 0.039(3) -0.009(2) 0.004(2) 0.005(3)
C15 0.029(3) 0.049(3) 0.045(3) -0.014(2) 0.015(2) 0.007(2)
C16 0.031(3) 0.031(3) 0.036(3) -0.001(2) 0.006(2) -0.003(2)
C17 0.037(3) 0.045(3) 0.043(3) -0.012(2) -0.002(2) -0.009(3)
C18 0.038(3) 0.048(3) 0.035(3) -0.006(2) -0.010(2) 0.004(3)
C19 0.035(3) 0.037(3) 0.028(2) -0.009(2) 0.002(2) 0.007(2)
C20 0.033(3) 0.030(2) 0.023(2) -0.0062(18) 0.0072(18) 0.007(2)
C21 0.024(2) 0.028(2) 0.028(2) -0.0017(18) 0.0095(18) 0.007(2)
C22 0.037(3) 0.028(2) 0.033(3) 0.003(2) 0.010(2) 0.006(2)
C23 0.058(3) 0.046(3) 0.036(3) 0.012(2) 0.010(2) 0.013(3)
C24 0.048(3) 0.044(3) 0.032(3) -0.001(2) -0.009(2) 0.003(3)
C25 0.044(3) 0.036(3) 0.046(3) 0.008(2) 0.018(2) 0.010(3)
C26 0.028(3) 0.027(2) 0.045(3) 0.000(2) 0.010(2) 0.001(2)
C27 0.019(2) 0.030(2) 0.038(3) -0.002(2) 0.0097(19) 0.003(2)
C28 0.032(3) 0.048(3) 0.030(2) 0.001(2) 0.011(2) 0.007(2)
C29 0.039(3) 0.067(4) 0.036(3) -0.008(3) 0.014(2) 0.010(3)
C30 0.039(3) 0.059(4) 0.044(3) -0.023(3) 0.008(2) 0.018(3)
C31 0.033(3) 0.034(3) 0.043(3) -0.017(2) 0.000(2) 0.008(2)
C32 0.023(2) 0.031(2) 0.029(2) -0.0080(19) -0.0030(18) 0.007(2)
C33 0.024(2) 0.028(2) 0.030(2) -0.0027(18) -0.0056(18) 0.002(2)
C34 0.038(3) 0.024(2) 0.045(3) -0.005(2) -0.009(2) -0.002(2)
C35 0.054(4) 0.027(3) 0.068(4) -0.005(3) -0.004(3) 0.003(3)
C36 0.049(3) 0.034(3) 0.075(4) -0.024(3) 0.003(3) 0.015(3)
C37 0.047(3) 0.028(3) 0.056(3) 0.013(2) -0.007(3) -0.007(3)
C38 0.037(3) 0.050(3) 0.043(3) 0.016(2) -0.004(2) -0.010(3)
C39 0.033(3) 0.028(2) 0.033(2) 0.0038(19) 0.005(2) 0.000(2)
P1 0.0472(9) 0.0504(9) 0.0466(8) 0.0012(6) 0.0059(6) 0.0076(8)
F1 0.083(2) 0.152(4) 0.044(2) 0.004(2) 0.0001(18) 0.033(3)
F2 0.100(3) 0.090(3) 0.057(2) 0.0217(18) 0.0256(19) 0.011(2)
F3 0.045(2) 0.093(3) 0.183(4) 0.055(3) -0.016(2) -0.006(2)
F4 0.059(2) 0.108(3) 0.089(3) 0.044(2) -0.0058(18) -0.027(2)
F5 0.137(3) 0.046(2) 0.100(3) 0.0072(18) 0.041(3) 0.031(2)
F6 0.088(3) 0.075(3) 0.102(3) -0.022(2) 0.000(2) 0.030(2)
P2 0.0531(9) 0.0460(8) 0.0428(8) -0.0132(6) 0.0159(7) -0.0074(7)
F7 0.20(2) 0.084(7) 0.069(8) -0.015(6) 0.089(11) -0.031(9)
F8 0.193(16) 0.096(7) 0.091(9) -0.039(6) 0.098(10) -0.065(8)
F9 0.068(7) 0.099(6) 0.152(14) -0.043(8) 0.068(9) -0.046(5)
F10 0.048(4) 0.051(4) 0.084(8) -0.003(4) 0.016(4) -0.009(3)
F11 0.070(6) 0.069(5) 0.052(4) -0.012(3) -0.014(3) 0.006(4)
F12 0.133(11) 0.036(4) 0.041(4) 0.012(3) 0.001(5) -0.016(5)
F13 0.090(9) 0.184(18) 0.084(10) -0.064(12) -0.010(7) 0.045(9)
F14 0.103(3) 0.049(2) 0.089(3) -0.0219(18) 0.028(2) -0.003(2)
F15 0.068(9) 0.109(14) 0.149(13) -0.071(12) -0.027(10) 0.007(9)
F16 0.100(3) 0.077(3) 0.175(4) -0.078(3) 0.039(3) -0.008(2)

loop_
_atom_type_symbol
_atom_type_description
_atom_type_scat_dispersion_real
_atom_type_scat_dispersion_imag
_atom_type_scat_source
C C 0.0033 0.0016 'International Tables Vol C Tables 4.2.6.8 and 6.1.1.4'
H H 0.0000 0.0000 'International Tables Vol C Tables 4.2.6.8 and 6.1.1.4'
F F 0.0171 0.0103 'International Tables Vol C Tables 4.2.6.8 and 6.1.1.4'
N N 0.0061 0.0033 'International Tables Vol C Tables 4.2.6.8 and 6.1.1.4'
P P 0.1023 0.0942 'International Tables Vol C Tables 4.2.6.8 and 6.1.1.4'
Ru Ru -1.2594 0.8363 'International Tables Vol C Tables 4.2.6.8 and 6.1.1.4'

loop_
_geom_angle_atom_site_label_1
_geom_angle_atom_site_label_2
_geom_angle_atom_site_label_3
_geom_angle
N1 Ru1 N2 78.88(13)
N1 Ru1 N3 173.44(13)
N1 Ru1 N4 96.45(13)
N1 Ru1 N5 94.93(13)
N1 Ru1 N6 89.98(13)
N2 Ru1 N3 95.75(12)
N2 Ru1 N4 90.95(12)
N2 Ru1 N5 172.13(13)
N2 Ru1 N6 94.98(12)
N3 Ru1 N4 79.76(13)
N3 Ru1 N5 90.73(12)
N3 Ru1 N6 94.28(13)
N4 Ru1 N5 94.61(13)
N4 Ru1 N6 171.99(13)
N6 Ru1 N5 80.04(13)
C1 N1 Ru1 126.7(3)
C1 N1 C5 117.5(4)
C5 N1 Ru1 115.8(3)
C6 N2 Ru1 115.1(2)
C9 N2 Ru1 125.9(3)
C9 N2 C6 119.0(3)
C16 N3 Ru1 129.6(3)
C16 N3 C20 116.9(4)
C20 N3 Ru1 113.5(3)
C21 N4 Ru1 113.4(3)
C27 N4 Ru1 129.5(3)
C27 N4 C21 117.1(3)
C28 N5 Ru1 128.8(3)
C28 N5 C32 117.9(4)
C32 N5 Ru1 113.3(3)
C33 N6 Ru1 113.1(3)
C39 N6 Ru1 129.2(3)
C39 N6 C33 117.6(4)
C14 N7 C13 115.1(4)
N1 C1 H1 118.6
N1 C1 C2 122.8(4)
C2 C1 H1 118.6
C1 C2 H2 120.5
C3 C2 C1 118.9(4)
C3 C2 H2 120.5
C2 C3 H3 120.0
C2 C3 C4 119.9(4)
C4 C3 H3 120.0
C3 C4 H4 120.4
C5 C4 C3 119.2(4)
C5 C4 H4 120.4
N1 C5 C4 121.7(4)
N1 C5 C6 114.3(3)
C4 C5 C6 123.8(4)
N2 C6 C5 114.8(3)
N2 C6 C7 120.3(4)
C7 C6 C5 124.8(4)
C6 C7 H7 120.3
C8 C7 C6 119.3(4)
C8 C7 H7 120.3
C7 C8 H8 119.5
C7 C8 C10 121.0(4)
C10 C8 H8 119.5
N2 C9 H9 118.2
N2 C9 C10 123.6(4)
C10 C9 H9 118.2
C8 C10 C11 123.5(4)
C9 C10 C8 116.4(4)
C9 C10 C11 120.1(4)
C12 C11 C10 120.8(4)
C15 C11 C10 122.9(4)
C15 C11 C12 116.3(4)
C11 C12 H12 120.5
C13 C12 C11 118.9(4)
C13 C12 H12 120.5
N7 C13 C12 125.2(4)
N7 C13 H13 117.4
C12 C13 H13 117.4
N7 C14 H14 117.8
N7 C14 C15 124.5(4)
C15 C14 H14 117.8
C11 C15 C14 120.1(4)
C11 C15 H15 120.0
C14 C15 H15 120.0
N3 C16 H16 118.5
N3 C16 C17 123.1(4)
C17 C16 H16 118.5
C16 C17 H17 119.8
C18 C17 C16 120.5(5)
C18 C17 H17 119.8
C17 C18 H18 120.6
C17 C18 C19 118.8(4)
C19 C18 H18 120.6
C18 C19 C24 124.3(4)
C20 C19 C18 117.7(4)
C20 C19 C24 117.9(4)
N3 C20 C19 123.0(4)
N3 C20 C21 116.4(4)
C19 C20 C21 120.5(4)
N4 C21 C20 116.4(4)
N4 C21 C22 123.1(4)
C22 C21 C20 120.6(4)
C21 C22 C23 117.9(4)
C21 C22 C25 117.5(4)
C25 C22 C23 124.5(4)
C22 C23 H23 119.2
C24 C23 C22 121.6(4)
C24 C23 H23 119.2
C19 C24 H24 119.3
C23 C24 C19 121.3(4)
C23 C24 H24 119.3
C22 C25 H25 120.4
C26 C25 C22 119.2(4)
C26 C25 H25 120.4
C25 C26 H26 119.9
C25 C26 C27 120.2(4)
C27 C26 H26 119.9
N4 C27 C26 122.9(4)
N4 C27 H27 118.6
C26 C27 H27 118.6
N5 C28 H28 119.3
N5 C28 C29 121.4(4)
C29 C28 H28 119.3
C28 C29 H29 119.7
C30 C29 C28 120.7(5)
C30 C29 H29 119.7
C29 C30 H30 120.1
C29 C30 C31 119.8(4)
C31 C30 H30 120.1
C30 C31 C32 117.2(4)
C30 C31 C36 124.8(4)
C32 C31 C36 118.0(5)
N5 C32 C31 123.1(4)
N5 C32 C33 116.2(4)
C31 C32 C33 120.7(4)
N6 C33 C32 117.3(4)
N6 C33 C34 122.9(4)
C34 C33 C32 119.7(4)
C33 C34 C35 118.3(4)
C33 C34 C37 117.0(4)
C37 C34 C35 124.7(5)
C34 C35 H35 119.1
C36 C35 C34 121.9(5)
C36 C35 H35 119.1
C31 C36 H36 119.3
C35 C36 C31 121.4(5)
C35 C36 H36 119.3
C34 C37 H37 120.2
C38 C37 C34 119.6(4)
C38 C37 H37 120.2
C37 C38 H38 120.0
C37 C38 C39 120.0(4)
C39 C38 H38 120.0
N6 C39 C38 122.9(4)
N6 C39 H39 118.6
C38 C39 H39 118.6
F1 P1 F2 179.2(2)
F1 P1 F3 91.3(2)
F1 P1 F4 90.4(2)
F1 P1 F5 89.7(2)
F1 P1 F6 92.0(2)
F2 P1 F6 87.2(2)
F3 P1 F2 89.0(2)
F3 P1 F4 178.1(2)
F3 P1 F6 89.5(2)
F4 P1 F2 89.26(19)
F4 P1 F6 89.5(2)
F5 P1 F2 91.03(19)
F5 P1 F3 89.6(2)
F5 P1 F4 91.4(2)
F5 P1 F6 178.0(2)
F7 P2 F8 173.5(9)
F7 P2 F13 90.3(8)
F7 P2 F14 103.0(4)
F7 P2 F15 94.3(9)
F7 P2 F16 76.3(4)
F9 P2 F10 176.3(6)
F9 P2 F11 89.2(5)
F9 P2 F14 92.2(4)
F9 P2 F16 87.8(4)
F10 P2 F11 87.3(4)
F12 P2 F9 94.2(6)
F12 P2 F10 89.2(5)
F12 P2 F11 176.4(5)
F12 P2 F14 96.6(3)
F12 P2 F16 84.5(3)
F13 P2 F8 83.9(7)
F14 P2 F8 79.5(4)
F14 P2 F10 86.2(3)
F14 P2 F11 82.2(3)
F14 P2 F13 84.9(5)
F15 P2 F8 91.4(8)
F15 P2 F13 175.1(10)
F15 P2 F14 95.9(4)
F15 P2 F16 83.4(4)
F16 P2 F8 101.3(4)
F16 P2 F10 93.7(3)
F16 P2 F11 96.7(3)
F16 P2 F13 95.8(5)
F16 P2 F14 178.9(3)

loop_
_geom_bond_atom_site_label_1
_geom_bond_atom_site_label_2
_geom_bond_distance
Ru1 N1 2.045(3)
Ru1 N2 2.052(3)
Ru1 N3 2.056(3)
Ru1 N4 2.060(3)
Ru1 N5 2.065(3)
Ru1 N6 2.065(3)
N1 C1 1.351(5)
N1 C5 1.360(5)
N2 C6 1.362(5)
N2 C9 1.339(5)
N3 C16 1.331(5)
N3 C20 1.373(5)
N4 C21 1.370(5)
N4 C27 1.335(5)
N5 C28 1.339(5)
N5 C32 1.378(5)
N6 C33 1.366(5)
N6 C39 1.335(5)
N7 C13 1.326(6)
N7 C14 1.318(6)
C1 H1 0.9500
C1 C2 1.381(6)
C2 H2 0.9500
C2 C3 1.351(6)
C3 H3 0.9500
C3 C4 1.380(6)
C4 H4 0.9500
C4 C5 1.380(5)
C5 C6 1.469(5)
C6 C7 1.389(5)
C7 H7 0.9500
C7 C8 1.369(6)
C8 H8 0.9500
C8 C10 1.392(6)
C9 H9 0.9500
C9 C10 1.384(5)
C10 C11 1.480(6)
C11 C12 1.391(6)
C11 C15 1.370(6)
C12 H12 0.9500
C12 C13 1.381(6)
C13 H13 0.9500
C14 H14 0.9500
C14 C15 1.387(6)
C15 H15 0.9500
C16 H16 0.9500
C16 C17 1.390(6)
C17 H17 0.9500
C17 C18 1.352(6)
C18 H18 0.9500
C18 C19 1.407(6)
C19 C20 1.397(6)
C19 C24 1.433(6)
C20 C21 1.419(6)
C21 C22 1.389(6)
C22 C23 1.439(6)
C22 C25 1.406(6)
C23 H23 0.9500
C23 C24 1.336(6)
C24 H24 0.9500
C25 H25 0.9500
C25 C26 1.356(6)
C26 H26 0.9500
C26 C27 1.380(6)
C27 H27 0.9500
C28 H28 0.9500
C28 C29 1.397(6)
C29 H29 0.9500
C29 C30 1.360(7)
C30 H30 0.9500
C30 C31 1.394(7)
C31 C32 1.396(6)
C31 C36 1.435(7)
C32 C33 1.420(6)
C33 C34 1.409(6)
C34 C35 1.421(6)
C34 C37 1.412(6)
C35 H35 0.9500
C35 C36 1.337(7)
C36 H36 0.9500
C37 H37 0.9500
C37 C38 1.357(7)
C38 H38 0.9500
C38 C39 1.391(6)
C39 H39 0.9500
P1 F1 1.555(3)
P1 F2 1.585(3)
P1 F3 1.576(4)
P1 F4 1.580(3)
P1 F5 1.570(3)
P1 F6 1.599(3)
P2 F7 1.469(8)
P2 F8 1.663(9)
P2 F9 1.541(8)
P2 F10 1.615(6)
P2 F11 1.635(6)
P2 F12 1.520(7)
P2 F13 1.630(10)
P2 F14 1.569(3)
P2 F15 1.532(10)
P2 F16 1.565(3)

loop_
_geom_torsion_atom_site_label_1
_geom_torsion_atom_site_label_2
_geom_torsion_atom_site_label_3
_geom_torsion_atom_site_label_4
_geom_torsion
Ru1 N1 C1 C2 179.3(3)
Ru1 N1 C5 C4 -179.2(3)
Ru1 N1 C5 C6 5.4(4)
Ru1 N2 C6 C5 -9.2(4)
Ru1 N2 C6 C7 173.7(3)
Ru1 N2 C9 C10 -176.5(3)
Ru1 N3 C16 C17 -179.9(3)
Ru1 N3 C20 C19 -179.7(3)
Ru1 N3 C20 C21 4.2(4)
Ru1 N4 C21 C20 -6.3(4)
Ru1 N4 C21 C22 175.6(3)
Ru1 N4 C27 C26 -174.4(3)
Ru1 N5 C28 C29 -176.6(3)
Ru1 N5 C32 C31 177.7(3)
Ru1 N5 C32 C33 -1.4(4)
Ru1 N6 C33 C32 -2.1(4)
Ru1 N6 C33 C34 178.4(3)
Ru1 N6 C39 C38 -176.9(3)
N1 C1 C2 C3 -0.4(7)
N1 C5 C6 N2 2.6(5)
N1 C5 C6 C7 179.5(4)
N2 C6 C7 C8 3.6(6)
N2 C9 C10 C8 2.0(6)
N2 C9 C10 C11 -177.0(4)
N3 C16 C17 C18 0.0(7)
N3 C20 C21 N4 1.5(5)
N3 C20 C21 C22 179.6(4)
N4 C21 C22 C23 178.3(4)
N4 C21 C22 C25 0.3(6)
N5 C28 C29 C30 -0.2(7)
N5 C32 C33 N6 2.4(5)
N5 C32 C33 C34 -178.1(4)
N6 C33 C34 C35 177.6(4)
N6 C33 C34 C37 -1.9(6)
N7 C14 C15 C11 1.0(8)
C1 N1 C5 C4 0.4(6)
C1 N1 C5 C6 -175.0(3)
C1 C2 C3 C4 0.9(7)
C2 C3 C4 C5 -0.7(6)
C3 C4 C5 N1 0.1(6)
C3 C4 C5 C6 175.0(4)
C4 C5 C6 N2 -172.8(4)
C4 C5 C6 C7 4.1(6)
C5 N1 C1 C2 -0.2(6)
C5 C6 C7 C8 -173.1(4)
C6 N2 C9 C10 2.7(6)
C6 C7 C8 C10 1.3(6)
C7 C8 C10 C9 -4.0(6)
C7 C8 C10 C11 174.9(4)
C8 C10 C11 C12 -19.1(6)
C8 C10 C11 C15 164.0(4)
C9 N2 C6 C5 171.5(3)
C9 N2 C6 C7 -5.6(6)
C9 C10 C11 C12 159.8(4)
C9 C10 C11 C15 -17.0(6)
C10 C11 C12 C13 -177.5(4)
C10 C11 C15 C14 176.4(4)
C11 C12 C13 N7 1.2(8)
C12 C11 C15 C14 -0.6(7)
C13 N7 C14 C15 -0.3(7)
C14 N7 C13 C12 -0.8(8)
C15 C11 C12 C13 -0.4(7)
C16 N3 C20 C19 0.2(6)
C16 N3 C20 C21 -175.9(3)
C16 C17 C18 C19 -0.7(7)
C17 C18 C19 C20 1.1(7)
C17 C18 C19 C24 -179.0(4)
C18 C19 C20 N3 -0.9(6)
C18 C19 C20 C21 175.1(4)
C18 C19 C24 C23 -177.1(4)
C19 C20 C21 N4 -174.8(3)
C19 C20 C21 C22 3.3(6)
C20 N3 C16 C17 0.2(6)
C20 C19 C24 C23 2.7(7)
C20 C21 C22 C23 0.3(6)
C20 C21 C22 C25 -177.7(4)
C21 N4 C27 C26 4.7(6)
C21 C22 C23 C24 -2.3(7)
C21 C22 C25 C26 2.3(6)
C22 C23 C24 C19 0.8(7)
C22 C25 C26 C27 -1.4(6)
C23 C22 C25 C26 -175.6(4)
C24 C19 C20 N3 179.2(4)
C24 C19 C20 C21 -4.8(6)
C25 C22 C23 C24 175.5(4)
C25 C26 C27 N4 -2.3(6)
C27 N4 C21 C20 174.4(3)
C27 N4 C21 C22 -3.7(6)
C28 N5 C32 C31 1.2(6)
C28 N5 C32 C33 -177.9(4)
C28 C29 C30 C31 0.5(7)
C29 C30 C31 C32 0.0(7)
C29 C30 C31 C36 -179.5(5)
C30 C31 C32 N5 -0.9(6)
C30 C31 C32 C33 178.2(4)
C30 C31 C36 C35 -179.4(5)
C31 C32 C33 N6 -176.8(4)
C31 C32 C33 C34 2.7(6)
C32 N5 C28 C29 -0.7(6)
C32 C31 C36 C35 1.1(7)
C32 C33 C34 C35 -1.9(6)
C32 C33 C34 C37 178.6(4)
C33 N6 C39 C38 1.1(6)
C33 C34 C35 C36 0.7(7)
C33 C34 C37 C38 2.6(7)
C34 C35 C36 C31 -0.3(8)
C34 C37 C38 C39 -1.6(7)
C35 C34 C37 C38 -176.8(4)
C36 C31 C32 N5 178.7(4)
C36 C31 C32 C33 -2.3(6)
C37 C34 C35 C36 -179.8(5)
C37 C38 C39 N6 -0.4(7)
C39 N6 C33 C32 179.6(4)
C39 N6 C33 C34 0.1(6)

loop_
_smtbx_masks_void_nr
_smtbx_masks_void_average_x
_smtbx_masks_void_average_y
_smtbx_masks_void_average_z
_smtbx_masks_void_volume
_smtbx_masks_void_count_electrons
1 0.000 0.000 0.000 20.9 2.6
2 -0.090 0.227 0.527 91.8 19.6
3 -0.090 0.273 0.027 91.8 19.7
4 0.000 0.500 0.500 20.9 2.6
5 0.090 0.727 -0.027 91.8 19.7
6 0.090 0.773 0.473 91.8 19.8
